data_7710248
loop_
_publ_author_name
'Qi, Siming'
'Ge, Fei'
'Han, Xiao'
'Cheng, Puxin'
'Shi, Rongchao'
'Liu, Chao'
'Zheng, Yongshen'
'Xin, Mingyang'
'Xu, Jialiang'

_publ_section_title
;
 0D Chiral Hybrid Indium(III) Halides for Second Harmonic Generation
;
_journal_name_full 'Dalton Transactions'
_journal_paper_doi 10.1039/D2DT00925K
_journal_year 2022
_chemical_absolute_configuration rm
_chemical_formula_moiety 'Cl6 In, 3(Cl), 6(C9 H14 N)'
_chemical_formula_sum 'C54 H84 Cl9 In N6'
_chemical_formula_weight 1251.14
_space_group_crystal_system trigonal
_space_group_IT_number 154
_space_group_name_Hall 'P 32 2"'
_space_group_name_H-M_alt 'P 32 2 1'
_atom_sites_solution_hydrogens geom
_audit_creation_date 2022-03-25
_audit_creation_method
;
Olex2 1.5
(compiled 2021.08.20 svn.r13c46975 for OlexSys, GUI svn.r6405)
;
_audit_update_record
;
2022-03-26 deposited with the CCDC.	2022-05-11 downloaded from the CCDC.
;
_cell_angle_alpha 90
_cell_angle_beta 90
_cell_angle_gamma 120
_cell_formula_units_Z 6
_cell_length_a 17.05090(10)
_cell_length_b 17.05090(10)
_cell_length_c 39.5214(4)
_cell_measurement_reflns_used 36540
_cell_measurement_temperature 120.00(10)
_cell_measurement_theta_max 73.1850
_cell_measurement_theta_min 3.1730
_cell_volume 9950.79(13)
_computing_cell_refinement 'CrysAlisPro 1.171.39.33c (Rigaku OD, 2017)'
_computing_data_collection 'CrysAlisPro 1.171.39.33c (Rigaku OD, 2017)'
_computing_data_reduction 'CrysAlisPro 1.171.39.33c (Rigaku OD, 2017)'
_computing_molecular_graphics 'Olex2 1.5 (Dolomanov et al., 2009)'
_computing_publication_material 'Olex2 1.5 (Dolomanov et al., 2009)'
_computing_structure_refinement 'SHELXL 2018/3 (Sheldrick, 2015)'
_computing_structure_solution 'SHELXT 2018/2 (Sheldrick, 2018)'
_diffrn_ambient_environment N~2~
_diffrn_ambient_temperature 120.00(10)
_diffrn_detector 'CCD plate'
_diffrn_measured_fraction_theta_full 0.999
_diffrn_measured_fraction_theta_max 0.994
_diffrn_measurement_details
;
List of Runs (angles in degrees, time in seconds):

  # Type    Start    End  Width  t~exp~   \w     \q     \k     \f   Frames
#--------------------------------------------------------------------------
  1  \w     32.00  80.00   0.50    0.50    --    0.00  82.00-180.00   96
  2  \w    -35.00  20.00   0.50    0.50    --    0.00  82.00-180.00  110
  3  \w    -66.00  40.00   0.50    0.50    --    0.00 -77.00  90.00  212
  4  \w     59.00 188.00   0.50    0.68    --   98.20  45.00   0.00  258
  5  \w     78.00 187.00   0.50    0.68    --   98.20  45.00  30.00  218
  6  \w     11.00  54.00   0.50    0.68    --   98.20 -45.00 -30.00   86
  7  \w     84.00 133.00   0.50    0.68    --   98.20  77.00 -90.00   98
  8  \w     14.00 141.00   0.50    0.68    --   98.20 -82.00-180.00  254
  9  \w     60.00 138.00   0.50    0.68    --   98.20 -45.00 -30.00  156
 10  \w     47.00 153.00   0.50    0.68    --   98.20  30.00-120.00  212
 11  \w    142.00 167.00   0.50    0.68    --   98.20 -15.00-150.00   50
 12  \w     12.00  48.00   0.50    0.68    --   98.20 -61.00 -60.00   72
 13  \w     76.00 101.00   0.50    0.68    --   98.20 -61.00 -60.00   50
 14  \w     15.00  85.00   0.50    0.68    --   98.20 -15.00-150.00  140
;
_diffrn_measurement_device 'four-circle diffractometer'
_diffrn_measurement_device_type 'XtaLAB AFC12 (RINC): Kappa single'
_diffrn_measurement_method '\w scans'
_diffrn_orient_matrix_type 'CrysAlisPro convention (1999,Acta A55,543-557)'
_diffrn_orient_matrix_UB_11 -0.0838361000
_diffrn_orient_matrix_UB_12 -0.0245313000
_diffrn_orient_matrix_UB_13 -0.0219276000
_diffrn_orient_matrix_UB_21 -0.0547236000
_diffrn_orient_matrix_UB_22 -0.0077709000
_diffrn_orient_matrix_UB_23 0.0320904000
_diffrn_orient_matrix_UB_31 0.0293035000
_diffrn_orient_matrix_UB_32 0.1011525000
_diffrn_orient_matrix_UB_33 -0.0028582000
_diffrn_radiation_monochromator mirror
_diffrn_radiation_probe x-ray
_diffrn_radiation_type 'Cu K\a'
_diffrn_radiation_wavelength 1.54184
_diffrn_reflns_av_R_equivalents 0.0536
_diffrn_reflns_av_unetI/netI 0.0323
_diffrn_reflns_Laue_measured_fraction_full 0.999
_diffrn_reflns_Laue_measured_fraction_max 0.994
_diffrn_reflns_limit_h_max 21
_diffrn_reflns_limit_h_min -20
_diffrn_reflns_limit_k_max 19
_diffrn_reflns_limit_k_min -16
_diffrn_reflns_limit_l_max 48
_diffrn_reflns_limit_l_min -48
_diffrn_reflns_number 67549
_diffrn_reflns_point_group_measured_fraction_full 1.000
_diffrn_reflns_point_group_measured_fraction_max 0.988
_diffrn_reflns_theta_full 67.684
_diffrn_reflns_theta_max 73.608
_diffrn_reflns_theta_min 2.993
_diffrn_source 'Rotating-anode X-ray tube (dual wavelength)'
_diffrn_source_type 'Rigaku (Cu) X-ray DW Source'
_exptl_absorpt_coefficient_mu 6.458
_exptl_absorpt_correction_T_max 1.00000
_exptl_absorpt_correction_T_min 0.24517
_exptl_absorpt_correction_type multi-scan
_exptl_absorpt_process_details
;
CrysAlisPro 1.171.39.33c (Rigaku Oxford Diffraction, 2017)
Empirical absorption correction using spherical harmonics,
 implemented in SCALE3 ABSPACK scaling algorithm.
;
_exptl_crystal_colour 'light colourless'
_exptl_crystal_colour_modifier light
_exptl_crystal_colour_primary colourless
_exptl_crystal_density_diffrn 1.253
_exptl_crystal_description block
_exptl_crystal_F_000 3912
_exptl_crystal_size_max 0.3
_exptl_crystal_size_mid 0.2
_exptl_crystal_size_min 0.2
_refine_diff_density_max 1.430
_refine_diff_density_min -0.836
_refine_diff_density_rms 0.070
_refine_ls_abs_structure_details
;
 Flack x determined using 5196 quotients [(I+)-(I-)]/[(I+)+(I-)]
 (Parsons, Flack and Wagner, Acta Cryst. B69 (2013) 249-259).
;
_refine_ls_abs_structure_Flack -0.010(2)
_refine_ls_extinction_method none
_refine_ls_goodness_of_fit_ref 1.053
_refine_ls_hydrogen_treatment constr
_refine_ls_matrix_type full
_refine_ls_number_parameters 644
_refine_ls_number_reflns 13247
_refine_ls_number_restraints 0
_refine_ls_restrained_S_all 1.053
_refine_ls_R_factor_all 0.0385
_refine_ls_R_factor_gt 0.0364
_refine_ls_shift/su_max 0.002
_refine_ls_shift/su_mean 0.000
_refine_ls_structure_factor_coef Fsqd
_refine_ls_weighting_details 'w=1/[\s^2^(Fo^2^)+(0.0601P)^2^+3.1625P] where P=(Fo^2^+2Fc^2^)/3'
_refine_ls_weighting_scheme calc
_refine_ls_wR_factor_gt 0.0950
_refine_ls_wR_factor_ref 0.0963
_reflns_Friedel_coverage 0.802
_reflns_Friedel_fraction_full 1.000
_reflns_Friedel_fraction_max 0.982
_reflns_number_gt 12481
_reflns_number_total 13247
_reflns_threshold_expression 'I > 2\s(I)'
_cod_data_source_file d2dt00925k2.cif
_cod_data_source_block R-MPEA-InCl
_cod_original_cell_volume 9950.79(15)
_cod_database_code 7710248
_shelx_shelxl_version_number 2018/3
_shelx_space_group_comment
;
The symmetry employed for this shelxl refinement is uniquely defined
by the following loop, which should always be used as a source of
symmetry information in preference to the above space-group names.
They are only intended as comments.
;
_shelx_estimated_absorpt_t_max 0.358
_shelx_estimated_absorpt_t_min 0.247
_olex2_refinement_description
;
1. Fixed Uiso
 At 1.2 times of:
  All C(H) groups, All C(H,H) groups, All N(H,H,H) groups
 At 1.5 times of:
  All C(H,H,H) groups
2.a Ternary CH refined with riding coordinates:
 C12(H12), C21(H21), C48(H48), C39(H39), C2(H2), C30(H30)
2.b Secondary CH2 refined with riding coordinates:
 C37(H37A,H37B), C19(H19A,H19B), C28(H28A,H28B), C10(H10A,H10B), C46(H46A,
 H46B), C1(H1D,H1E)
2.c Aromatic/amide H refined with riding coordinates:
 C32(H32), C23(H23), C9(H9), C18(H18), C14(H14), C33(H33), C17(H17), C24(H24),
 C15(H15), C41(H41), C25(H25), C27(H27), C7(H7), C16(H16), C8(H8), C6(H6),
 C54(H54), C50(H50), C26(H26), C34(H34), C43(H43), C5(H5), C42(H42), C45(H45),
 C53(H53), C52(H52), C36(H36), C51(H51), C44(H44), C35(H35)
2.d Idealised Me refined as rotating group:
 N6(H6A,H6B,H6C), N4(H4A,H4B,H4C), N5(H5A,H5B,H5C), N1(H1A,H1B,H1C), N2(H2A,
 H2B,H2C), N3(H3D,H3E,H3F), C38(H38A,H38B,H38C), C11(H11A,H11B,H11C), C29(H29A,
 H29B,H29C), C20(H20A,H20B,H20C), C47(H47A,H47B,H47C), C3(H3A,H3B,H3C)
;
_smtbx_masks_void_probe_radius 1.2
_smtbx_masks_void_truncation_radius 1.2
_olex2_submission_special_instructions 'No special instructions were received'
_oxdiff_exptl_absorpt_empirical_details
;
Empirical correction (ABSPACK) includes:
- Absorption correction using spherical harmonics
- Frame scaling
;
_oxdiff_exptl_absorpt_empirical_full_max 3.978
_oxdiff_exptl_absorpt_empirical_full_min 0.552

loop_
_space_group_symop_operation_xyz
'x, y, z'
'-y, x-y, z+2/3'
'-x+y, -x, z+1/3'
'y, x, -z'
'x-y, -y, -z+1/3'
'-x, -x+y, -z+2/3'

loop_
_atom_site_label
_atom_site_type_symbol
_atom_site_fract_x
_atom_site_fract_y
_atom_site_fract_z
_atom_site_U_iso_or_equiv
_atom_site_adp_type
_atom_site_occupancy
_atom_site_site_symmetry_order
_atom_site_calc_flag
_atom_site_refinement_flags_posn
_atom_site_refinement_flags_adp
_atom_site_refinement_flags_occupancy
_atom_site_disorder_assembly
_atom_site_disorder_group
In1 In 0.33796(2) -0.02874(2) 0.32519(2) 0.02290(8) Uani 1 1 d . . . . .
Cl9 Cl 0.41388(7) -0.09437(7) 0.35974(2) 0.02720(19) Uani 1 1 d . . . . .
Cl3 Cl 0.000000 -0.07073(8) 0.333333 0.0287(3) Uani 1 2 d S T P . .
Cl8 Cl 0.19804(6) -0.10753(7) 0.36117(2) 0.02710(19) Uani 1 1 d . . . . .
Cl10 Cl 0.39812(7) 0.10794(6) 0.36250(2) 0.02798(19) Uani 1 1 d . . . . .
Cl5 Cl 0.47816(6) 0.04960(7) 0.28906(2) 0.0294(2) Uani 1 1 d . . . . .
Cl2 Cl -0.36970(7) -0.69723(6) 0.33643(3) 0.0314(2) Uani 1 1 d . . . . .
Cl7 Cl 0.27582(7) -0.16598(6) 0.28664(2) 0.0288(2) Uani 1 1 d . . . . .
Cl6 Cl 0.26073(7) 0.03323(7) 0.28894(2) 0.0294(2) Uani 1 1 d . . . . .
Cl1 Cl -0.32965(7) -0.03007(7) 0.33259(3) 0.0311(2) Uani 1 1 d . . . . .
Cl4 Cl 0.000000 -0.36971(8) 0.333333 0.0316(3) Uani 1 2 d S T P . .
N6 N 0.0766(2) -0.1795(2) 0.29323(8) 0.0302(8) Uani 1 1 d . . . . .
H6A H 0.132572 -0.168497 0.289213 0.036 Uiso 1 1 calc R U . . .
H6B H 0.044065 -0.234364 0.302321 0.036 Uiso 1 1 calc R U . . .
H6C H 0.078589 -0.138189 0.307499 0.036 Uiso 1 1 calc R U . . .
N4 N 0.2203(2) -0.2287(2) 0.03891(8) 0.0298(7) Uani 1 1 d . . . . .
H4A H 0.229647 -0.173508 0.043438 0.036 Uiso 1 1 calc R U . . .
H4B H 0.164962 -0.262542 0.030400 0.036 Uiso 1 1 calc R U . . .
H4C H 0.261131 -0.224697 0.023941 0.036 Uiso 1 1 calc R U . . .
N5 N -0.1138(2) -0.5061(3) 0.02599(9) 0.0313(7) Uani 1 1 d . . . . .
H5A H -0.089635 -0.534707 0.015122 0.038 Uiso 1 1 calc R U . . .
H5B H -0.083453 -0.447530 0.020684 0.038 Uiso 1 1 calc R U . . .
H5C H -0.171483 -0.529629 0.019943 0.038 Uiso 1 1 calc R U . . .
N1 N -0.1877(2) -0.0996(3) 0.30710(9) 0.0334(8) Uani 1 1 d . . . . .
H1A H -0.216030 -0.154995 0.315984 0.040 Uiso 1 1 calc R U . . .
H1B H -0.215549 -0.069715 0.313491 0.040 Uiso 1 1 calc R U . . .
H1C H -0.130562 -0.070171 0.314302 0.040 Uiso 1 1 calc R U . . .
N2 N -0.5169(2) -0.1421(2) 0.29027(8) 0.0301(7) Uani 1 1 d . . . . .
H2A H -0.559753 -0.184418 0.303307 0.036 Uiso 1 1 calc R U . . .
H2B H -0.529276 -0.097920 0.286649 0.036 Uiso 1 1 calc R U . . .
H2C H -0.463506 -0.119672 0.300534 0.036 Uiso 1 1 calc R U . . .
N3 N -0.2159(2) -0.5068(2) 0.31129(9) 0.0303(7) Uani 1 1 d . . . . .
H3D H -0.243879 -0.477268 0.318104 0.036 Uiso 1 1 calc R U . . .
H3E H -0.158966 -0.477894 0.318631 0.036 Uiso 1 1 calc R U . . .
H3F H -0.244518 -0.562747 0.319646 0.036 Uiso 1 1 calc R U . . .
C32 C 0.1363(4) -0.4473(3) 0.11845(12) 0.0411(11) Uani 1 1 d . . . . .
H32 H 0.112651 -0.477409 0.098114 0.049 Uiso 1 1 calc R U . . .
C37 C 0.0340(3) -0.1754(3) 0.26084(10) 0.0318(9) Uani 1 1 d . . . . .
H37A H 0.078944 -0.125957 0.247269 0.038 Uiso 1 1 calc R U . . .
H37B H -0.014083 -0.162427 0.265830 0.038 Uiso 1 1 calc R U . . .
C12 C -0.1289(3) -0.4551(3) 0.08409(11) 0.0346(9) Uani 1 1 d . . . . .
H12 H -0.085208 -0.392593 0.077760 0.042 Uiso 1 1 calc R U . . .
C19 C -0.2167(3) -0.5108(3) 0.27379(11) 0.0325(9) Uani 1 1 d . . . . .
H19A H -0.202902 -0.452412 0.264728 0.039 Uiso 1 1 calc R U . . .
H19B H -0.276885 -0.555345 0.266141 0.039 Uiso 1 1 calc R U . . .
C13 C -0.2234(3) -0.4687(3) 0.07892(10) 0.0323(9) Uani 1 1 d . . . . .
C28 C 0.2289(3) -0.2709(3) 0.07059(11) 0.0343(9) Uani 1 1 d . . . . .
H28A H 0.279419 -0.225689 0.083729 0.041 Uiso 1 1 calc R U . . .
H28B H 0.241846 -0.318619 0.064888 0.041 Uiso 1 1 calc R U . . .
C10 C -0.1082(3) -0.5169(3) 0.06322(11) 0.0343(9) Uani 1 1 d . . . . .
H10A H -0.047724 -0.504775 0.068765 0.041 Uiso 1 1 calc R U . . .
H10B H -0.150397 -0.579170 0.069347 0.041 Uiso 1 1 calc R U . . .
C23 C -0.1168(4) -0.6260(4) 0.30305(13) 0.0438(11) Uani 1 1 d . . . . .
H23 H -0.070595 -0.571242 0.311421 0.053 Uiso 1 1 calc R U . . .
C9 C -0.4225(4) -0.2606(4) 0.21162(13) 0.0429(11) Uani 1 1 d . . . . .
H9 H -0.425623 -0.284692 0.233021 0.051 Uiso 1 1 calc R U . . .
C21 C -0.1484(3) -0.5357(3) 0.26029(10) 0.0317(9) Uani 1 1 d . . . . .
H21 H -0.088407 -0.488796 0.267949 0.038 Uiso 1 1 calc R U . . .
C18 C -0.2974(3) -0.5529(4) 0.07218(12) 0.0387(10) Uani 1 1 d . . . . .
H18 H -0.289056 -0.602567 0.069824 0.046 Uiso 1 1 calc R U . . .
C40 C -0.0496(4) -0.2488(4) 0.20926(11) 0.0423(11) Uani 1 1 d . . . . .
C49 C -0.0602(3) 0.0529(3) 0.26276(11) 0.0325(9) Uani 1 1 d . . . . .
C22 C -0.1657(3) -0.6250(3) 0.27529(11) 0.0340(9) Uani 1 1 d . . . . .
C48 C -0.1564(3) -0.0150(3) 0.25245(11) 0.0370(10) Uani 1 1 d . . . . .
H48 H -0.195598 0.008343 0.260084 0.044 Uiso 1 1 calc R U . . .
C39 C -0.0053(3) -0.2629(3) 0.24020(11) 0.0342(9) Uani 1 1 d . . . . .
H39 H -0.053064 -0.311363 0.253765 0.041 Uiso 1 1 calc R U . . .
C14 C -0.2375(4) -0.3958(4) 0.08228(15) 0.0516(13) Uani 1 1 d . . . . .
H14 H -0.188639 -0.338312 0.086333 0.062 Uiso 1 1 calc R U . . .
C2 C -0.4222(3) -0.1298(3) 0.24019(12) 0.0382(10) Uani 1 1 d . . . . .
H2 H -0.377502 -0.129817 0.255756 0.046 Uiso 1 1 calc R U . . .
C46 C -0.1891(3) -0.1063(3) 0.26931(11) 0.0366(10) Uani 1 1 d . . . . .
H46A H -0.250334 -0.148104 0.261867 0.044 Uiso 1 1 calc R U . . .
H46B H -0.150772 -0.130359 0.262281 0.044 Uiso 1 1 calc R U . . .
C1 C -0.5140(3) -0.1831(3) 0.25727(11) 0.0372(10) Uani 1 1 d . . . . .
H1D H -0.560274 -0.185146 0.242416 0.045 Uiso 1 1 calc R U . . .
H1E H -0.527306 -0.244743 0.261019 0.045 Uiso 1 1 calc R U . . .
C31 C 0.1567(4) -0.3585(4) 0.12195(11) 0.0446(11) Uani 1 1 d . . . . .
C38 C 0.0650(4) -0.2897(4) 0.23259(14) 0.0468(12) Uani 1 1 d . . . . .
H38A H 0.115366 -0.240892 0.221088 0.070 Uiso 1 1 calc R U . . .
H38B H 0.038836 -0.342590 0.218471 0.070 Uiso 1 1 calc R U . . .
H38C H 0.085487 -0.302582 0.253368 0.070 Uiso 1 1 calc R U . . .
C11 C -0.1137(4) -0.4670(4) 0.12132(13) 0.0511(13) Uani 1 1 d . . . . .
H11A H -0.119952 -0.423317 0.134624 0.077 Uiso 1 1 calc R U . . .
H11B H -0.053882 -0.458111 0.124247 0.077 Uiso 1 1 calc R U . . .
H11C H -0.157592 -0.526935 0.128526 0.077 Uiso 1 1 calc R U . . .
C4 C -0.4211(4) -0.1798(3) 0.20845(12) 0.0419(11) Uani 1 1 d . . . . .
C29 C 0.1167(4) -0.2411(4) 0.10149(14) 0.0519(13) Uani 1 1 d . . . . .
H29A H 0.166005 -0.191863 0.113228 0.078 Uiso 1 1 calc R U . . .
H29B H 0.064429 -0.268654 0.115915 0.078 Uiso 1 1 calc R U . . .
H29C H 0.102904 -0.218765 0.081391 0.078 Uiso 1 1 calc R U . . .
C33 C 0.1507(4) -0.4924(4) 0.14493(14) 0.0518(13) Uani 1 1 d . . . . .
H33 H 0.135693 -0.552489 0.142262 0.062 Uiso 1 1 calc R U . . .
C20 C -0.1486(5) -0.5318(4) 0.22182(12) 0.0527(13) Uani 1 1 d . . . . .
H20A H -0.206530 -0.577398 0.213430 0.079 Uiso 1 1 calc R U . . .
H20B H -0.102246 -0.542462 0.213037 0.079 Uiso 1 1 calc R U . . .
H20C H -0.137159 -0.473179 0.214718 0.079 Uiso 1 1 calc R U . . .
C17 C -0.3840(4) -0.5649(4) 0.06886(13) 0.0512(13) Uani 1 1 d . . . . .
H17 H -0.432661 -0.621781 0.063752 0.061 Uiso 1 1 calc R U . . .
C24 C -0.1342(4) -0.7058(4) 0.31884(17) 0.0600(16) Uani 1 1 d . . . . .
H24 H -0.100121 -0.704354 0.337437 0.072 Uiso 1 1 calc R U . . .
C15 C -0.3245(5) -0.4081(5) 0.07964(18) 0.0687(18) Uani 1 1 d . . . . .
H15 H -0.333467 -0.358963 0.082276 0.082 Uiso 1 1 calc R U . . .
C30 C 0.1430(4) -0.3104(3) 0.09197(11) 0.0382(10) Uani 1 1 d . . . . .
H30 H 0.093688 -0.356654 0.078252 0.046 Uiso 1 1 calc R U . . .
C41 C -0.1370(4) -0.2650(4) 0.21138(16) 0.0535(14) Uani 1 1 d . . . . .
H41 H -0.169660 -0.288254 0.231281 0.064 Uiso 1 1 calc R U . . .
C25 C -0.2009(5) -0.7851(4) 0.30699(17) 0.0605(17) Uani 1 1 d . . . . .
H25 H -0.212090 -0.838840 0.317254 0.073 Uiso 1 1 calc R U . . .
C27 C -0.2359(4) -0.7069(3) 0.26415(15) 0.0508(13) Uani 1 1 d . . . . .
H27 H -0.272079 -0.708574 0.246236 0.061 Uiso 1 1 calc R U . . .
C7 C -0.4124(5) -0.2723(5) 0.15179(15) 0.0693(18) Uani 1 1 d . . . . .
H7 H -0.409057 -0.303071 0.132909 0.083 Uiso 1 1 calc R U . . .
C16 C -0.3972(4) -0.4928(5) 0.07313(17) 0.0665(18) Uani 1 1 d . . . . .
H16 H -0.455245 -0.500880 0.071647 0.080 Uiso 1 1 calc R U . . .
C8 C -0.4193(4) -0.3071(4) 0.18307(15) 0.0527(13) Uani 1 1 d . . . . .
H8 H -0.422009 -0.362649 0.185610 0.063 Uiso 1 1 calc R U . . .
C47 C -0.1665(4) -0.0269(4) 0.21388(13) 0.0640(17) Uani 1 1 d . . . . .
H47A H -0.151576 0.029831 0.203537 0.096 Uiso 1 1 calc R U . . .
H47B H -0.227849 -0.071248 0.208420 0.096 Uiso 1 1 calc R U . . .
H47C H -0.126384 -0.046761 0.205591 0.096 Uiso 1 1 calc R U . . .
C6 C -0.4105(6) -0.1917(5) 0.14806(15) 0.086(3) Uani 1 1 d . . . . .
H6 H -0.403810 -0.166635 0.126628 0.103 Uiso 1 1 calc R U . . .
C54 C 0.0106(3) 0.0396(4) 0.25364(17) 0.0557(15) Uani 1 1 d . . . . .
H54 H -0.000918 -0.010097 0.240400 0.067 Uiso 1 1 calc R U . . .
C50 C -0.0418(5) 0.1262(4) 0.28182(16) 0.072(2) Uani 1 1 d . . . . .
H50 H -0.087675 0.137952 0.287801 0.087 Uiso 1 1 calc R U . . .
C3 C -0.3955(5) -0.0311(4) 0.23447(15) 0.0578(15) Uani 1 1 d . . . . .
H3A H -0.441172 -0.028360 0.221188 0.087 Uiso 1 1 calc R U . . .
H3B H -0.338636 -0.000652 0.222727 0.087 Uiso 1 1 calc R U . . .
H3C H -0.389815 -0.002261 0.255904 0.087 Uiso 1 1 calc R U . . .
C26 C -0.2527(5) -0.7880(4) 0.27994(18) 0.0676(19) Uani 1 1 d . . . . .
H26 H -0.298873 -0.843408 0.272038 0.081 Uiso 1 1 calc R U . . .
C34 C 0.1866(6) -0.4493(5) 0.17466(15) 0.076(2) Uani 1 1 d . . . . .
H34 H 0.197712 -0.478774 0.192199 0.091 Uiso 1 1 calc R U . . .
C43 C -0.1306(6) -0.2147(6) 0.15469(16) 0.080(2) Uani 1 1 d . . . . .
H43 H -0.157228 -0.203291 0.136233 0.097 Uiso 1 1 calc R U . . .
C5 C -0.4183(6) -0.1469(4) 0.17615(14) 0.072(2) Uani 1 1 d . . . . .
H5 H -0.421676 -0.094556 0.173210 0.086 Uiso 1 1 calc R U . . .
C42 C -0.1773(5) -0.2469(5) 0.1840(2) 0.0701(19) Uani 1 1 d . . . . .
H42 H -0.236005 -0.256987 0.185796 0.084 Uiso 1 1 calc R U . . .
C45 C -0.0049(7) -0.2167(9) 0.17971(16) 0.115(4) Uani 1 1 d . . . . .
H45 H 0.053938 -0.206205 0.177533 0.138 Uiso 1 1 calc R U . . .
C53 C 0.0967(4) 0.0981(6) 0.2637(2) 0.096(3) Uani 1 1 d . . . . .
H53 H 0.143416 0.088387 0.257014 0.116 Uiso 1 1 calc R U . . .
C52 C 0.1152(6) 0.1700(8) 0.2832(2) 0.122(5) Uani 1 1 d . . . . .
H52 H 0.174172 0.209345 0.290283 0.146 Uiso 1 1 calc R U . . .
C36 C 0.1918(7) -0.3157(5) 0.15225(15) 0.082(2) Uani 1 1 d . . . . .
H36 H 0.205792 -0.255990 0.155128 0.099 Uiso 1 1 calc R U . . .
C51 C 0.0481(8) 0.1843(6) 0.29241(19) 0.117(4) Uani 1 1 d . . . . .
H51 H 0.060895 0.233631 0.306098 0.140 Uiso 1 1 calc R U . . .
C44 C -0.0457(8) -0.1993(10) 0.15260(17) 0.139(6) Uani 1 1 d . . . . .
H44 H -0.013413 -0.176588 0.132592 0.167 Uiso 1 1 calc R U . . .
C35 C 0.2064(8) -0.3600(6) 0.17831(17) 0.104(4) Uani 1 1 d . . . . .
H35 H 0.229894 -0.329957 0.198672 0.125 Uiso 1 1 calc R U . . .

loop_
_atom_site_aniso_label
_atom_site_aniso_U_11
_atom_site_aniso_U_22
_atom_site_aniso_U_33
_atom_site_aniso_U_23
_atom_site_aniso_U_13
_atom_site_aniso_U_12
In1 0.01988(14) 0.01916(13) 0.02980(13) 0.00044(9) 0.00043(10) 0.00987(10)
Cl9 0.0247(5) 0.0231(4) 0.0342(4) 0.0010(4) -0.0029(4) 0.0123(4)
Cl3 0.0234(6) 0.0262(5) 0.0357(7) -0.0002(3) -0.0005(5) 0.0117(3)
Cl8 0.0232(4) 0.0251(5) 0.0328(4) 0.0019(4) 0.0032(3) 0.0119(4)
Cl10 0.0267(5) 0.0223(4) 0.0332(4) -0.0025(3) 0.0008(4) 0.0109(4)
Cl5 0.0260(4) 0.0249(5) 0.0377(5) 0.0032(4) 0.0058(4) 0.0130(4)
Cl2 0.0251(5) 0.0230(5) 0.0463(6) 0.0027(4) 0.0016(4) 0.0122(4)
Cl7 0.0253(5) 0.0256(4) 0.0353(5) -0.0042(4) -0.0022(4) 0.0124(4)
Cl6 0.0277(5) 0.0267(5) 0.0359(4) 0.0033(4) -0.0014(4) 0.0152(4)
Cl1 0.0249(5) 0.0228(5) 0.0468(5) -0.0007(4) 0.0007(4) 0.0127(4)
Cl4 0.0229(6) 0.0251(5) 0.0461(8) -0.0021(3) -0.0042(6) 0.0115(3)
N6 0.0290(18) 0.0292(18) 0.0345(18) -0.0012(14) -0.0015(15) 0.0161(15)
N4 0.0261(18) 0.0274(17) 0.0353(17) 0.0042(14) 0.0013(14) 0.0129(15)
N5 0.0198(16) 0.0280(18) 0.0407(18) -0.0041(15) 0.0029(14) 0.0077(14)
N1 0.0233(17) 0.0327(19) 0.0437(19) 0.0074(16) 0.0038(15) 0.0136(15)
N2 0.0260(18) 0.0280(18) 0.0360(17) 0.0014(14) 0.0023(14) 0.0133(15)
N3 0.0231(17) 0.0211(16) 0.0465(19) -0.0026(15) 0.0075(15) 0.0109(14)
C32 0.044(3) 0.039(2) 0.044(2) 0.006(2) 0.002(2) 0.024(2)
C37 0.034(2) 0.031(2) 0.036(2) -0.0009(18) -0.0006(17) 0.0196(19)
C12 0.029(2) 0.037(2) 0.039(2) -0.0004(19) 0.0037(18) 0.0177(19)
C19 0.028(2) 0.029(2) 0.042(2) -0.0022(18) -0.0032(18) 0.0154(18)
C13 0.028(2) 0.041(2) 0.034(2) 0.0029(18) 0.0060(17) 0.0216(19)
C28 0.035(2) 0.034(2) 0.034(2) 0.0024(18) -0.0018(18) 0.0173(19)
C10 0.027(2) 0.035(2) 0.045(2) 0.0039(19) 0.0041(18) 0.0189(19)
C23 0.045(3) 0.039(3) 0.056(3) 0.010(2) 0.010(2) 0.027(2)
C9 0.039(3) 0.044(3) 0.045(2) -0.004(2) 0.004(2) 0.021(2)
C21 0.031(2) 0.028(2) 0.036(2) 0.0008(17) 0.0032(17) 0.0149(18)
C18 0.029(2) 0.047(3) 0.042(2) -0.001(2) 0.0047(19) 0.021(2)
C40 0.051(3) 0.052(3) 0.034(2) -0.007(2) -0.008(2) 0.033(2)
C49 0.031(2) 0.028(2) 0.034(2) 0.0100(17) 0.0039(17) 0.0117(18)
C22 0.031(2) 0.026(2) 0.045(2) -0.0014(18) 0.0124(19) 0.0139(18)
C48 0.028(2) 0.039(2) 0.042(2) 0.0065(19) 0.0033(19) 0.016(2)
C39 0.033(2) 0.037(2) 0.036(2) -0.0031(18) -0.0040(18) 0.020(2)
C14 0.051(3) 0.049(3) 0.064(3) 0.003(3) 0.006(3) 0.032(3)
C2 0.039(3) 0.027(2) 0.039(2) -0.0045(18) -0.002(2) 0.010(2)
C46 0.032(2) 0.030(2) 0.040(2) 0.0030(18) 0.0048(19) 0.0099(19)
C1 0.034(2) 0.033(2) 0.041(2) -0.0010(19) 0.001(2) 0.014(2)
C31 0.057(3) 0.046(3) 0.035(2) 0.005(2) 0.002(2) 0.029(3)
C38 0.051(3) 0.051(3) 0.052(3) -0.016(2) -0.013(2) 0.035(3)
C11 0.043(3) 0.069(4) 0.045(3) -0.001(3) -0.003(2) 0.031(3)
C4 0.042(3) 0.036(3) 0.038(2) -0.002(2) 0.003(2) 0.013(2)
C29 0.063(4) 0.056(3) 0.050(3) 0.010(3) 0.014(3) 0.039(3)
C33 0.058(3) 0.049(3) 0.056(3) 0.015(3) 0.010(3) 0.033(3)
C20 0.070(4) 0.053(3) 0.040(2) 0.002(2) 0.008(3) 0.034(3)
C17 0.030(3) 0.070(4) 0.047(3) 0.002(3) 0.003(2) 0.020(3)
C24 0.065(4) 0.061(4) 0.075(4) 0.028(3) 0.028(3) 0.047(3)
C15 0.066(4) 0.075(4) 0.092(4) 0.009(4) 0.009(3) 0.055(4)
C30 0.045(3) 0.036(2) 0.035(2) 0.0063(18) 0.003(2) 0.022(2)
C41 0.036(3) 0.051(3) 0.068(3) 0.007(3) -0.010(2) 0.018(3)
C25 0.077(4) 0.038(3) 0.078(4) 0.021(3) 0.045(4) 0.037(3)
C27 0.050(3) 0.032(3) 0.058(3) -0.006(2) 0.013(3) 0.011(2)
C7 0.072(4) 0.062(4) 0.048(3) -0.020(3) 0.009(3) 0.014(3)
C16 0.043(3) 0.099(5) 0.078(4) 0.018(4) 0.010(3) 0.050(4)
C8 0.041(3) 0.045(3) 0.067(3) -0.020(3) 0.002(2) 0.018(2)
C47 0.050(3) 0.063(4) 0.046(3) 0.010(3) -0.010(3) 0.003(3)
C6 0.136(7) 0.061(4) 0.032(3) -0.004(3) -0.004(4) 0.027(4)
C54 0.031(2) 0.041(3) 0.096(4) 0.028(3) 0.008(3) 0.018(2)
C50 0.079(5) 0.037(3) 0.065(4) -0.006(3) 0.033(3) 0.003(3)
C3 0.066(4) 0.033(3) 0.062(3) 0.003(2) 0.018(3) 0.016(3)
C26 0.067(4) 0.028(3) 0.085(4) -0.012(3) 0.035(4) 0.007(3)
C34 0.119(7) 0.088(5) 0.047(3) 0.014(3) -0.002(4) 0.071(5)
C43 0.126(7) 0.111(6) 0.048(3) -0.025(4) -0.039(4) 0.092(6)
C5 0.120(6) 0.039(3) 0.041(3) 0.001(2) -0.005(3) 0.029(4)
C42 0.057(4) 0.058(4) 0.100(5) -0.005(4) -0.035(4) 0.032(3)
C45 0.108(6) 0.255(13) 0.045(3) 0.038(5) 0.024(4) 0.139(8)
C53 0.025(3) 0.109(7) 0.126(7) 0.083(6) -0.003(4) 0.013(4)
C52 0.066(5) 0.120(8) 0.059(4) 0.053(5) -0.023(4) -0.043(6)
C36 0.147(8) 0.060(4) 0.050(3) -0.007(3) -0.028(4) 0.059(5)
C51 0.118(8) 0.062(5) 0.065(5) -0.016(4) 0.026(5) -0.034(5)
C44 0.175(10) 0.306(18) 0.039(3) 0.038(6) 0.020(5) 0.197(12)
C35 0.200(11) 0.091(6) 0.045(3) -0.004(4) -0.029(5) 0.091(7)

loop_
_atom_type_symbol
_atom_type_description
_atom_type_scat_dispersion_real
_atom_type_scat_dispersion_imag
_atom_type_scat_source
C C 0.0181 0.0091 'International Tables Vol C Tables 4.2.6.8 and 6.1.1.4'
H H 0.0000 0.0000 'International Tables Vol C Tables 4.2.6.8 and 6.1.1.4'
Cl Cl 0.3639 0.7018 'International Tables Vol C Tables 4.2.6.8 and 6.1.1.4'
In In 0.0822 5.0449 'International Tables Vol C Tables 4.2.6.8 and 6.1.1.4'
N N 0.0311 0.0180 'International Tables Vol C Tables 4.2.6.8 and 6.1.1.4'

loop_
_geom_angle_atom_site_label_1
_geom_angle_atom_site_label_2
_geom_angle_atom_site_label_3
_geom_angle
_geom_angle_site_symmetry_1
_geom_angle_site_symmetry_3
_geom_angle_publ_flag
Cl9 In1 Cl8 90.99(3) . . ?
Cl9 In1 Cl10 91.84(3) . . ?
Cl9 In1 Cl5 88.88(3) . . ?
Cl9 In1 Cl7 89.20(3) . . ?
Cl9 In1 Cl6 178.03(3) . . ?
Cl8 In1 Cl5 179.75(4) . . ?
Cl8 In1 Cl7 89.98(3) . . ?
Cl10 In1 Cl8 90.11(3) . . ?
Cl10 In1 Cl5 90.10(3) . . ?
Cl10 In1 Cl7 178.96(3) . . ?
Cl10 In1 Cl6 90.08(3) . . ?
Cl5 In1 Cl7 89.81(3) . . ?
Cl6 In1 Cl8 89.45(3) . . ?
Cl6 In1 Cl5 90.68(3) . . ?
Cl6 In1 Cl7 88.89(3) . . ?
H6A N6 H6B 109.5 . . ?
H6A N6 H6C 109.5 . . ?
H6B N6 H6C 109.5 . . ?
C37 N6 H6A 109.5 . . ?
C37 N6 H6B 109.5 . . ?
C37 N6 H6C 109.5 . . ?
H4A N4 H4B 109.5 . . ?
H4A N4 H4C 109.5 . . ?
H4B N4 H4C 109.5 . . ?
C28 N4 H4A 109.5 . . ?
C28 N4 H4B 109.5 . . ?
C28 N4 H4C 109.5 . . ?
H5A N5 H5B 109.5 . . ?
H5A N5 H5C 109.5 . . ?
H5B N5 H5C 109.5 . . ?
C10 N5 H5A 109.5 . . ?
C10 N5 H5B 109.5 . . ?
C10 N5 H5C 109.5 . . ?
H1A N1 H1B 109.5 . . ?
H1A N1 H1C 109.5 . . ?
H1B N1 H1C 109.5 . . ?
C46 N1 H1A 109.5 . . ?
C46 N1 H1B 109.5 . . ?
C46 N1 H1C 109.5 . . ?
H2A N2 H2B 109.5 . . ?
H2A N2 H2C 109.5 . . ?
H2B N2 H2C 109.5 . . ?
C1 N2 H2A 109.5 . . ?
C1 N2 H2B 109.5 . . ?
C1 N2 H2C 109.5 . . ?
H3D N3 H3E 109.5 . . ?
H3D N3 H3F 109.5 . . ?
H3E N3 H3F 109.5 . . ?
C19 N3 H3D 109.5 . . ?
C19 N3 H3E 109.5 . . ?
C19 N3 H3F 109.5 . . ?
C31 C32 H32 119.6 . . ?
C31 C32 C33 120.9(5) . . ?
C33 C32 H32 119.6 . . ?
N6 C37 H37A 108.9 . . ?
N6 C37 H37B 108.9 . . ?
N6 C37 C39 113.5(4) . . ?
H37A C37 H37B 107.7 . . ?
C39 C37 H37A 108.9 . . ?
C39 C37 H37B 108.9 . . ?
C13 C12 H12 107.6 . . ?
C13 C12 C11 110.3(4) . . ?
C10 C12 H12 107.6 . . ?
C10 C12 C13 114.8(4) . . ?
C10 C12 C11 108.6(4) . . ?
C11 C12 H12 107.6 . . ?
N3 C19 H19A 109.2 . . ?
N3 C19 H19B 109.2 . . ?
N3 C19 C21 111.9(3) . . ?
H19A C19 H19B 107.9 . . ?
C21 C19 H19A 109.2 . . ?
C21 C19 H19B 109.2 . . ?
C18 C13 C12 122.0(4) . . ?
C18 C13 C14 118.2(5) . . ?
C14 C13 C12 119.7(5) . . ?
N4 C28 H28A 109.2 . . ?
N4 C28 H28B 109.2 . . ?
N4 C28 C30 112.0(4) . . ?
H28A C28 H28B 107.9 . . ?
C30 C28 H28A 109.2 . . ?
C30 C28 H28B 109.2 . . ?
N5 C10 C12 113.6(4) . . ?
N5 C10 H10A 108.8 . . ?
N5 C10 H10B 108.8 . . ?
C12 C10 H10A 108.8 . . ?
C12 C10 H10B 108.8 . . ?
H10A C10 H10B 107.7 . . ?
C22 C23 H23 118.9 . . ?
C22 C23 C24 122.3(6) . . ?
C24 C23 H23 118.9 . . ?
C4 C9 H9 119.6 . . ?
C4 C9 C8 120.7(5) . . ?
C8 C9 H9 119.6 . . ?
C19 C21 H21 107.3 . . ?
C19 C21 C20 108.7(4) . . ?
C22 C21 C19 110.5(4) . . ?
C22 C21 H21 107.3 . . ?
C22 C21 C20 115.4(4) . . ?
C20 C21 H21 107.3 . . ?
C13 C18 H18 119.3 . . ?
C13 C18 C17 121.3(5) . . ?
C17 C18 H18 119.3 . . ?
C41 C40 C39 119.6(5) . . ?
C45 C40 C39 122.3(5) . . ?
C45 C40 C41 118.0(5) . . ?
C54 C49 C48 120.4(5) . . ?
C50 C49 C48 121.1(5) . . ?
C50 C49 C54 118.5(6) . . ?
C23 C22 C21 120.4(4) . . ?
C27 C22 C23 117.6(5) . . ?
C27 C22 C21 121.7(5) . . ?
C49 C48 H48 107.8 . . ?
C49 C48 C46 111.5(4) . . ?
C49 C48 C47 112.0(4) . . ?
C46 C48 H48 107.8 . . ?
C46 C48 C47 109.8(4) . . ?
C47 C48 H48 107.8 . . ?
C37 C39 H39 107.7 . . ?
C40 C39 C37 106.6(4) . . ?
C40 C39 H39 107.7 . . ?
C38 C39 C37 112.0(4) . . ?
C38 C39 C40 114.9(4) . . ?
C38 C39 H39 107.7 . . ?
C13 C14 H14 119.8 . . ?
C13 C14 C15 120.4(6) . . ?
C15 C14 H14 119.8 . . ?
C1 C2 H2 106.9 . . ?
C1 C2 C4 109.2(4) . . ?
C1 C2 C3 112.1(4) . . ?
C4 C2 H2 106.9 . . ?
C4 C2 C3 114.5(4) . . ?
C3 C2 H2 106.9 . . ?
N1 C46 C48 112.1(4) . . ?
N1 C46 H46A 109.2 . . ?
N1 C46 H46B 109.2 . . ?
C48 C46 H46A 109.2 . . ?
C48 C46 H46B 109.2 . . ?
H46A C46 H46B 107.9 . . ?
N2 C1 C2 112.0(4) . . ?
N2 C1 H1D 109.2 . . ?
N2 C1 H1E 109.2 . . ?
C2 C1 H1D 109.2 . . ?
C2 C1 H1E 109.2 . . ?
H1D C1 H1E 107.9 . . ?
C32 C31 C30 119.4(4) . . ?
C36 C31 C32 118.2(5) . . ?
C36 C31 C30 122.4(5) . . ?
C39 C38 H38A 109.5 . . ?
C39 C38 H38B 109.5 . . ?
C39 C38 H38C 109.5 . . ?
H38A C38 H38B 109.5 . . ?
H38A C38 H38C 109.5 . . ?
H38B C38 H38C 109.5 . . ?
C12 C11 H11A 109.5 . . ?
C12 C11 H11B 109.5 . . ?
C12 C11 H11C 109.5 . . ?
H11A C11 H11B 109.5 . . ?
H11A C11 H11C 109.5 . . ?
H11B C11 H11C 109.5 . . ?
C9 C4 C2 119.2(4) . . ?
C9 C4 C5 118.0(5) . . ?
C5 C4 C2 122.8(5) . . ?
H29A C29 H29B 109.5 . . ?
H29A C29 H29C 109.5 . . ?
H29B C29 H29C 109.5 . . ?
C30 C29 H29A 109.5 . . ?
C30 C29 H29B 109.5 . . ?
C30 C29 H29C 109.5 . . ?
C32 C33 H33 119.7 . . ?
C34 C33 C32 120.5(6) . . ?
C34 C33 H33 119.7 . . ?
C21 C20 H20A 109.5 . . ?
C21 C20 H20B 109.5 . . ?
C21 C20 H20C 109.5 . . ?
H20A C20 H20B 109.5 . . ?
H20A C20 H20C 109.5 . . ?
H20B C20 H20C 109.5 . . ?
C18 C17 H17 120.1 . . ?
C16 C17 C18 119.8(6) . . ?
C16 C17 H17 120.1 . . ?
C23 C24 H24 120.3 . . ?
C25 C24 C23 119.3(6) . . ?
C25 C24 H24 120.3 . . ?
C14 C15 H15 119.9 . . ?
C16 C15 C14 120.3(6) . . ?
C16 C15 H15 119.9 . . ?
C28 C30 H30 107.3 . . ?
C31 C30 C28 107.2(4) . . ?
C31 C30 H30 107.3 . . ?
C29 C30 C28 112.9(4) . . ?
C29 C30 C31 114.5(4) . . ?
C29 C30 H30 107.3 . . ?
C40 C41 H41 119.6 . . ?
C40 C41 C42 120.7(6) . . ?
C42 C41 H41 119.6 . . ?
C24 C25 H25 119.5 . . ?
C24 C25 C26 120.9(5) . . ?
C26 C25 H25 119.5 . . ?
C22 C27 H27 120.0 . . ?
C22 C27 C26 120.0(6) . . ?
C26 C27 H27 120.0 . . ?
C8 C7 H7 120.2 . . ?
C8 C7 C6 119.6(5) . . ?
C6 C7 H7 120.2 . . ?
C17 C16 C15 119.9(5) . . ?
C17 C16 H16 120.0 . . ?
C15 C16 H16 120.0 . . ?
C9 C8 H8 119.7 . . ?
C7 C8 C9 120.7(6) . . ?
C7 C8 H8 119.7 . . ?
C48 C47 H47A 109.5 . . ?
C48 C47 H47B 109.5 . . ?
C48 C47 H47C 109.5 . . ?
H47A C47 H47B 109.5 . . ?
H47A C47 H47C 109.5 . . ?
H47B C47 H47C 109.5 . . ?
C7 C6 H6 119.8 . . ?
C7 C6 C5 120.4(6) . . ?
C5 C6 H6 119.8 . . ?
C49 C54 H54 119.5 . . ?
C53 C54 C49 121.0(7) . . ?
C53 C54 H54 119.5 . . ?
C49 C50 H50 120.6 . . ?
C49 C50 C51 118.8(8) . . ?
C51 C50 H50 120.6 . . ?
C2 C3 H3A 109.5 . . ?
C2 C3 H3B 109.5 . . ?
C2 C3 H3C 109.5 . . ?
H3A C3 H3B 109.5 . . ?
H3A C3 H3C 109.5 . . ?
H3B C3 H3C 109.5 . . ?
C25 C26 C27 119.9(6) . . ?
C25 C26 H26 120.1 . . ?
C27 C26 H26 120.1 . . ?
C33 C34 H34 120.7 . . ?
C33 C34 C35 118.6(6) . . ?
C35 C34 H34 120.7 . . ?
C42 C43 H43 120.3 . . ?
C44 C43 H43 120.3 . . ?
C44 C43 C42 119.4(6) . . ?
C4 C5 C6 120.4(6) . . ?
C4 C5 H5 119.8 . . ?
C6 C5 H5 119.8 . . ?
C41 C42 H42 120.1 . . ?
C43 C42 C41 119.8(6) . . ?
C43 C42 H42 120.1 . . ?
C40 C45 H45 119.6 . . ?
C40 C45 C44 120.7(7) . . ?
C44 C45 H45 119.6 . . ?
C54 C53 H53 119.6 . . ?
C52 C53 C54 120.8(8) . . ?
C52 C53 H53 119.6 . . ?
C53 C52 H52 120.3 . . ?
C51 C52 C53 119.4(7) . . ?
C51 C52 H52 120.3 . . ?
C31 C36 H36 119.5 . . ?
C35 C36 C31 120.9(6) . . ?
C35 C36 H36 119.5 . . ?
C50 C51 H51 119.3 . . ?
C52 C51 C50 121.4(8) . . ?
C52 C51 H51 119.3 . . ?
C43 C44 C45 121.3(7) . . ?
C43 C44 H44 119.4 . . ?
C45 C44 H44 119.4 . . ?
C34 C35 H35 119.6 . . ?
C36 C35 C34 120.8(7) . . ?
C36 C35 H35 119.6 . . ?

loop_
_geom_bond_atom_site_label_1
_geom_bond_atom_site_label_2
_geom_bond_distance
_geom_bond_site_symmetry_2
_geom_bond_publ_flag
In1 Cl9 2.4984(9) . ?
In1 Cl8 2.5127(9) . ?
In1 Cl10 2.5034(9) . ?
In1 Cl5 2.5189(9) . ?
In1 Cl7 2.5377(9) . ?
In1 Cl6 2.5087(9) . ?
N6 H6A 0.8900 . ?
N6 H6B 0.8900 . ?
N6 H6C 0.8900 . ?
N6 C37 1.491(5) . ?
N4 H4A 0.8900 . ?
N4 H4B 0.8900 . ?
N4 H4C 0.8900 . ?
N4 C28 1.488(5) . ?
N5 H5A 0.8900 . ?
N5 H5B 0.8900 . ?
N5 H5C 0.8900 . ?
N5 C10 1.492(6) . ?
N1 H1A 0.8900 . ?
N1 H1B 0.8900 . ?
N1 H1C 0.8900 . ?
N1 C46 1.497(6) . ?
N2 H2A 0.8900 . ?
N2 H2B 0.8900 . ?
N2 H2C 0.8900 . ?
N2 C1 1.492(5) . ?
N3 H3D 0.8900 . ?
N3 H3E 0.8900 . ?
N3 H3F 0.8900 . ?
N3 C19 1.483(5) . ?
C32 H32 0.9300 . ?
C32 C31 1.381(7) . ?
C32 C33 1.391(7) . ?
C37 H37A 0.9700 . ?
C37 H37B 0.9700 . ?
C37 C39 1.529(6) . ?
C12 H12 0.9800 . ?
C12 C13 1.523(6) . ?
C12 C10 1.511(6) . ?
C12 C11 1.525(7) . ?
C19 H19A 0.9700 . ?
C19 H19B 0.9700 . ?
C19 C21 1.522(6) . ?
C13 C18 1.382(7) . ?
C13 C14 1.385(7) . ?
C28 H28A 0.9700 . ?
C28 H28B 0.9700 . ?
C28 C30 1.525(6) . ?
C10 H10A 0.9700 . ?
C10 H10B 0.9700 . ?
C23 H23 0.9300 . ?
C23 C22 1.384(7) . ?
C23 C24 1.388(7) . ?
C9 H9 0.9300 . ?
C9 C4 1.373(7) . ?
C9 C8 1.396(7) . ?
C21 H21 0.9800 . ?
C21 C22 1.519(6) . ?
C21 C20 1.522(6) . ?
C18 H18 0.9300 . ?
C18 C17 1.392(7) . ?
C40 C39 1.518(6) . ?
C40 C41 1.375(8) . ?
C40 C45 1.352(8) . ?
C49 C48 1.516(6) . ?
C49 C54 1.382(7) . ?
C49 C50 1.355(7) . ?
C22 C27 1.381(7) . ?
C48 H48 0.9800 . ?
C48 C46 1.520(6) . ?
C48 C47 1.536(7) . ?
C39 H39 0.9800 . ?
C39 C38 1.511(7) . ?
C14 H14 0.9300 . ?
C14 C15 1.394(8) . ?
C2 H2 0.9800 . ?
C2 C1 1.519(7) . ?
C2 C4 1.521(6) . ?
C2 C3 1.524(7) . ?
C46 H46A 0.9700 . ?
C46 H46B 0.9700 . ?
C1 H1D 0.9700 . ?
C1 H1E 0.9700 . ?
C31 C30 1.524(6) . ?
C31 C36 1.374(8) . ?
C38 H38A 0.9600 . ?
C38 H38B 0.9600 . ?
C38 H38C 0.9600 . ?
C11 H11A 0.9600 . ?
C11 H11B 0.9600 . ?
C11 H11C 0.9600 . ?
C4 C5 1.385(7) . ?
C29 H29A 0.9600 . ?
C29 H29B 0.9600 . ?
C29 H29C 0.9600 . ?
C29 C30 1.505(7) . ?
C33 H33 0.9300 . ?
C33 C34 1.358(9) . ?
C20 H20A 0.9600 . ?
C20 H20B 0.9600 . ?
C20 H20C 0.9600 . ?
C17 H17 0.9300 . ?
C17 C16 1.367(9) . ?
C24 H24 0.9300 . ?
C24 C25 1.343(9) . ?
C15 H15 0.9300 . ?
C15 C16 1.378(10) . ?
C30 H30 0.9800 . ?
C41 H41 0.9300 . ?
C41 C42 1.397(8) . ?
C25 H25 0.9300 . ?
C25 C26 1.372(10) . ?
C27 H27 0.9300 . ?
C27 C26 1.410(9) . ?
C7 H7 0.9300 . ?
C7 C8 1.351(9) . ?
C7 C6 1.366(10) . ?
C16 H16 0.9300 . ?
C8 H8 0.9300 . ?
C47 H47A 0.9600 . ?
C47 H47B 0.9600 . ?
C47 H47C 0.9600 . ?
C6 H6 0.9300 . ?
C6 C5 1.391(9) . ?
C54 H54 0.9300 . ?
C54 C53 1.358(9) . ?
C50 H50 0.9300 . ?
C50 C51 1.410(12) . ?
C3 H3A 0.9600 . ?
C3 H3B 0.9600 . ?
C3 H3C 0.9600 . ?
C26 H26 0.9300 . ?
C34 H34 0.9300 . ?
C34 C35 1.392(11) . ?
C43 H43 0.9300 . ?
C43 C42 1.356(11) . ?
C43 C44 1.339(12) . ?
C5 H5 0.9300 . ?
C42 H42 0.9300 . ?
C45 H45 0.9300 . ?
C45 C44 1.388(9) . ?
C53 H53 0.9300 . ?
C53 C52 1.346(15) . ?
C52 H52 0.9300 . ?
C52 C51 1.332(17) . ?
C36 H36 0.9300 . ?
C36 C35 1.371(9) . ?
C51 H51 0.9300 . ?
C44 H44 0.9300 . ?
C35 H35 0.9300 . ?

loop_
_geom_torsion_atom_site_label_1
_geom_torsion_atom_site_label_2
_geom_torsion_atom_site_label_3
_geom_torsion_atom_site_label_4
_geom_torsion
_geom_torsion_site_symmetry_1
_geom_torsion_site_symmetry_2
_geom_torsion_site_symmetry_3
_geom_torsion_site_symmetry_4
_geom_torsion_publ_flag
N6 C37 C39 C40 177.3(4) . . . . ?
N6 C37 C39 C38 -56.4(5) . . . . ?
N4 C28 C30 C31 175.2(4) . . . . ?
N4 C28 C30 C29 -57.8(5) . . . . ?
N3 C19 C21 C22 56.3(5) . . . . ?
N3 C19 C21 C20 -176.0(4) . . . . ?
C32 C31 C30 C28 -86.1(6) . . . . ?
C32 C31 C30 C29 147.8(5) . . . . ?
C32 C31 C36 C35 0.2(13) . . . . ?
C32 C33 C34 C35 1.6(12) . . . . ?
C12 C13 C18 C17 177.4(4) . . . . ?
C12 C13 C14 C15 -176.2(5) . . . . ?
C19 C21 C22 C23 -97.0(5) . . . . ?
C19 C21 C22 C27 76.4(5) . . . . ?
C13 C12 C10 N5 60.5(5) . . . . ?
C13 C18 C17 C16 -1.6(8) . . . . ?
C13 C14 C15 C16 -1.0(10) . . . . ?
C10 C12 C13 C18 33.7(6) . . . . ?
C10 C12 C13 C14 -148.9(4) . . . . ?
C23 C22 C27 C26 -3.1(7) . . . . ?
C23 C24 C25 C26 -1.1(8) . . . . ?
C9 C4 C5 C6 -4.6(11) . . . . ?
C21 C22 C27 C26 -176.6(4) . . . . ?
C18 C13 C14 C15 1.4(8) . . . . ?
C18 C17 C16 C15 2.0(9) . . . . ?
C40 C41 C42 C43 1.3(10) . . . . ?
C40 C45 C44 C43 -1(2) . . . . ?
C49 C48 C46 N1 59.8(5) . . . . ?
C49 C54 C53 C52 0.9(9) . . . . ?
C49 C50 C51 C52 2.0(12) . . . . ?
C22 C23 C24 C25 -0.1(8) . . . . ?
C22 C27 C26 C25 1.9(8) . . . . ?
C48 C49 C54 C53 -177.6(5) . . . . ?
C48 C49 C50 C51 176.2(6) . . . . ?
C39 C40 C41 C42 175.8(5) . . . . ?
C39 C40 C45 C44 -175.9(10) . . . . ?
C14 C13 C18 C17 -0.1(7) . . . . ?
C14 C15 C16 C17 -0.8(11) . . . . ?
C2 C4 C5 C6 175.1(7) . . . . ?
C1 C2 C4 C9 -68.9(6) . . . . ?
C1 C2 C4 C5 111.5(6) . . . . ?
C31 C32 C33 C34 -1.1(9) . . . . ?
C31 C36 C35 C34 0.4(16) . . . . ?
C11 C12 C13 C18 -89.4(5) . . . . ?
C11 C12 C13 C14 88.0(6) . . . . ?
C11 C12 C10 N5 -175.5(4) . . . . ?
C4 C9 C8 C7 1.7(9) . . . . ?
C4 C2 C1 N2 174.8(4) . . . . ?
C33 C32 C31 C30 177.9(5) . . . . ?
C33 C32 C31 C36 0.1(9) . . . . ?
C33 C34 C35 C36 -1.3(15) . . . . ?
C20 C21 C22 C23 139.2(5) . . . . ?
C20 C21 C22 C27 -47.5(6) . . . . ?
C24 C23 C22 C21 175.9(4) . . . . ?
C24 C23 C22 C27 2.2(7) . . . . ?
C24 C25 C26 C27 0.3(9) . . . . ?
C30 C31 C36 C35 -177.5(8) . . . . ?
C41 C40 C39 C37 -84.8(6) . . . . ?
C41 C40 C39 C38 150.6(5) . . . . ?
C41 C40 C45 C44 1.1(16) . . . . ?
C7 C6 C5 C4 5.1(13) . . . . ?
C8 C9 C4 C2 -178.4(5) . . . . ?
C8 C9 C4 C5 1.3(8) . . . . ?
C8 C7 C6 C5 -2.0(13) . . . . ?
C47 C48 C46 N1 -175.5(4) . . . . ?
C6 C7 C8 C9 -1.4(10) . . . . ?
C54 C49 C48 C46 65.3(6) . . . . ?
C54 C49 C48 C47 -58.3(6) . . . . ?
C54 C49 C50 C51 -1.9(9) . . . . ?
C54 C53 C52 C51 -0.8(11) . . . . ?
C50 C49 C48 C46 -112.8(5) . . . . ?
C50 C49 C48 C47 123.6(6) . . . . ?
C50 C49 C54 C53 0.5(8) . . . . ?
C3 C2 C1 N2 -57.1(5) . . . . ?
C3 C2 C4 C9 164.5(5) . . . . ?
C3 C2 C4 C5 -15.2(8) . . . . ?
C42 C43 C44 C45 0.7(18) . . . . ?
C45 C40 C39 C37 92.2(8) . . . . ?
C45 C40 C39 C38 -32.5(9) . . . . ?
C45 C40 C41 C42 -1.3(11) . . . . ?
C53 C52 C51 C50 -0.6(13) . . . . ?
C36 C31 C30 C28 91.6(7) . . . . ?
C36 C31 C30 C29 -34.4(9) . . . . ?
C44 C43 C42 C41 -0.9(13) . . . . ?

loop_
_smtbx_masks_void_nr
_smtbx_masks_void_average_x
_smtbx_masks_void_average_y
_smtbx_masks_void_average_z
_smtbx_masks_void_volume
_smtbx_masks_void_count_electrons
_smtbx_masks_void_content
1 0.366 0.000 0.167 347.0 54.8 ?
2 -0.366 -0.366 0.500 347.0 54.8 ?
3 0.000 0.366 0.833 347.0 54.8 ?
4 0.029 0.360 0.089 11.3 0.0 ?
5 -0.029 0.331 0.578 11.3 0.2 ?
6 0.331 0.971 0.422 11.3 0.0 ?
7 0.360 0.029 0.911 11.3 0.2 ?
8 0.640 0.669 0.756 11.3 0.0 ?
9 0.669 0.640 0.244 11.3 0.2 ?
